data_2006096
loop_
_publ_author_name
'Largeau, Eric'
'El-Ghozzi, Malika'
'M\'etin, Jacques'
'Avignant, Daniel'

_publ_section_title
;
 \b-BaTbF~6~
;
_journal_issue 5
_journal_name_full 'Acta Crystallographica Section C'
_journal_page_first 530
_journal_page_last 532
_journal_paper_doi 10.1107/S0108270196014527
_journal_volume 53
_journal_year 1997
_chemical_formula_sum 'Ba F6 Tb'
_chemical_formula_weight 410.25
_space_group_IT_number 67
_symmetry_cell_setting orthorhombic
_symmetry_space_group_name_Hall '-C 2a 2'
_symmetry_space_group_name_H-M 'C m m a'
_atom_type_scat_source IntTabIV
_cell_angle_alpha 90
_cell_angle_beta 90
_cell_angle_gamma 90
_cell_formula_units_Z 4
_cell_length_a 7.7610(10)
_cell_length_b 11.513(3)
_cell_length_c 5.5234(9)
_cell_measurement_reflns_used 25
_cell_measurement_temperature 293
_cell_measurement_theta_max 19
_cell_measurement_theta_min 6
_cell_volume 493.53(16)
_computing_cell_refinement 'CAD-4 Software'
_computing_data_collection 'CAD-4 Software (Enraf-Nonius, 1989)'
_computing_data_reduction 'MolEN (Fair, 1990)'
_computing_molecular_graphics 'ORTEP (Johnson, 1965)'
_computing_structure_refinement MolEN
_computing_structure_solution MolEN
_diffrn_measurement_device 'Enraf-Nonius CAD-4'
_diffrn_measurement_method \w/2\q
_diffrn_radiation_type MoK\a
_diffrn_radiation_wavelength 0.71073
_diffrn_reflns_av_R_equivalents 0
_diffrn_reflns_limit_h_max 14
_diffrn_reflns_limit_h_min 0
_diffrn_reflns_limit_k_max 20
_diffrn_reflns_limit_k_min 0
_diffrn_reflns_limit_l_max 10
_diffrn_reflns_limit_l_min 0
_diffrn_reflns_number 888
_diffrn_reflns_theta_max 40
_diffrn_standards_decay_% 1.2
_diffrn_standards_interval_time 60
_diffrn_standards_number 3
_exptl_absorpt_coefficient_mu 22.75
_exptl_absorpt_correction_T_max 0.321
_exptl_absorpt_correction_T_min 0.211
_exptl_absorpt_correction_type '\y scan (North, Phillips & Mathews, 1968)'
_exptl_crystal_colour colorless
_exptl_crystal_density_diffrn 5.523
_exptl_crystal_description prismatic
_exptl_crystal_F_000 700
_exptl_crystal_size_max 0.09
_exptl_crystal_size_mid 0.09
_exptl_crystal_size_min 0.05
_refine_diff_density_max '2.358 e \%A^-3^ (close to Tb)'
_refine_diff_density_min '-2.797 e \%A^-3^ (close to Tb)'
_refine_ls_extinction_coef 'g = 6.6(2) x 10^-7^'
_refine_ls_extinction_method '|F~c~| = |F~o~|(1 + gI~c~) (Stout & Jensen, 1968)'
_refine_ls_goodness_of_fit_obs 1.615
_refine_ls_number_parameters 24
_refine_ls_number_reflns 769
_refine_ls_R_factor_obs .026
_refine_ls_shift/esd_max 0.001
_refine_ls_structure_factor_coef F
_refine_ls_weighting_scheme
;
w = 1.0 for F~o~<0.8F~o~(max),
w = [0.8F~o~(max)/F~o~]^-2^ for F~o~>=0.8F~o~(max)
;
_refine_ls_wR_factor_obs .030
_reflns_number_observed 779
_reflns_number_total 888
_reflns_observed_criterion I>3\s(I)
_cod_data_source_file br1157.cif
_cod_data_source_block global
_cod_original_cell_volume 493.57(17)
_cod_original_formula_sum 'Ba Tb F6'
_cod_database_code 2006096
_cod_database_fobs_code 2006096

loop_
_symmetry_equiv_pos_as_xyz
x,y,z
-x,-y,-z
x,-y,-z
-x,y,z
1/2-x,y,-z
1/2+x,-y,z
1/2-x,-y,z
1/2+x,y,-z
1/2+x,1/2+y,z
1/2-x,1/2-y,-z
1/2+x,1/2-y,-z
1/2-x,1/2+y,z
-x,1/2+y,-z
x,1/2-y,z
-x,1/2-y,z
x,1/2+y,-z

loop_
_atom_site_aniso_label
_atom_site_aniso_U_11
_atom_site_aniso_U_22
_atom_site_aniso_U_33
_atom_site_aniso_U_12
_atom_site_aniso_U_13
_atom_site_aniso_U_23
Ba .00740(10) .00990(10) .00950(10) 0 0 0
Tb .00365(9) .00710(10) .00690(10) 0 0 0
F(1) .0080(10) .021(2) .020(2) 0 0 .0090(10)
F(2) .0130(10) .0230(10) .0250(10) .0030(10) -.0030(10) .0110(10)

loop_
_atom_site_label
_atom_site_fract_x
_atom_site_fract_y
_atom_site_fract_z
_atom_site_U_iso_or_equiv
Ba 0 .25 .44358(9) .00895(6)
Tb .25 0 0 .00589(5)
F(1) 0 .4300(4) .1557(8) .0162(7)
F(2) .3060(4) .3719(3) .2541(6) .0205(5)

loop_
_geom_angle_atom_site_label_1
_geom_angle_atom_site_label_2
_geom_angle_atom_site_label_3
_geom_angle_site_symmetry_1
_geom_angle_site_symmetry_3
_geom_angle
_geom_angle_publ_flag
F(1) Ba F(1) . 14_555 105.00(10) no
F(1) Ba F(2) . . 53.60(6) no
F(1) Ba F(2) . 10_556 143.48(7) no
F(1) Ba F(1) . 14_555 99.30(8) no
F(1) Ba F(1) . 5_556 87.9(2) no
F(2) Ba F(2) . 10_556 91.05(9) no
F(2) Ba F(2) . 4_555 107.20(8) no
F(2) Ba F(2) . 11_456 158.85(9) no
F(2) Ba F(2) . 5_556 60.94(9) no
F(2) Ba F(2) . 14_555 56.82(9) no
F(2) Ba F(2) . 8_456 115.38(9) no
F(2) Ba F(2) . 15_555 138.45(9) no
F(2) Ba F(2) 10_556 11_455 69.20(10) no
F(2) Ba F(2) 10_556 5_556 64.00(10) no
F(2) Ba F(2) 10_556 8_456 102.00(10) no
F(1) Tb F(1) 10_554 9_545 62.50(10) no
F(1) Tb F(1) 13_544 9_545 138.40(10) no
F(1) Tb F(1) 14_555 9_545 135.50(10) no
F(1) Tb F(2) 9_545 10_554 133.30(10) no
F(1) Tb F(2) 9_545 12_545 70.80(10) no
F(1) Tb F(2) 9_545 14_555 79.50(10) no
F(1) Tb F(2) 9_545 16_544 80.00(10) no
F(2) Tb F(2) 10_554 12_545 155.90(10) no
F(2) Tb F(2) 10_554 14_555 89.80(10) no
F(2) Tb F(2) 10_554 16_544 95.30(10) no

loop_
_geom_bond_atom_site_label_1
_geom_bond_atom_site_label_2
_geom_bond_site_symmetry_1
_geom_bond_site_symmetry_2
_geom_bond_distance
_geom_bond_publ_flag
Ba Ba . 8_556 3.93040(10) yes
Ba Tb . . 4.2489(3) yes
Ba F(1) . . 2.613(4) yes
Ba F(2) . 5_556 2.651(4) yes
Ba F(2) . . 2.951(3) yes
Tb Tb . 2_555 3.88070(10) yes
Tb F(1) . 1. 2.271(2) yes
Tb F(2) . 10_555 2.081(3) yes
F(1) F(1) . 2_565 2.356(7) yes
F(1) F(2) . . 2.527(3) yes
F(1) F(2) . 5_555 2.800(5) yes
F(1) F(2) . 7_565 2.786(5) yes
